data_7014806
loop_
_publ_author_name
'Ballesteros-Garrido, Rafael'
'Bonnafoux, Laurence'
'Blanco, Fernando'
'Ballesteros, Rafael'
'Leroux, Fr\'ed\'eric R'
'Abarca, Bel\'en'
'Colobert, Fran\,coise'
'Alkorta, Ibon'
'Elguero, Jos\'e'

_publ_section_title
;
 [1,2,3]Triazolo[1,5-a]pyridyl phosphines reflecting the influence of
 phosphorus lone pair orientation on spectroscopic properties.
;
_journal_issue 6
_journal_name_full 'Dalton transactions (Cambridge, England : 2003)'
_journal_page_first 1387
_journal_page_last 1395
_journal_paper_doi 10.1039/c0dt01183e
_journal_volume 40
_journal_year 2011
_chemical_formula_moiety 'C19 H28 N3 P'
_chemical_formula_sum 'C19 H28 N3 P'
_chemical_formula_weight 329.41
_chemical_name_systematic
;
?
;
_space_group_IT_number 2
_symmetry_cell_setting triclinic
_symmetry_space_group_name_Hall '-P 1'
_symmetry_space_group_name_H-M 'P -1'
_atom_sites_solution_hydrogens geom
_atom_sites_solution_primary direct
_atom_sites_solution_secondary difmap
_audit_creation_method SHELXL-97
_cell_angle_alpha 100.619(3)
_cell_angle_beta 90.506(3)
_cell_angle_gamma 119.238(2)
_cell_formula_units_Z 4
_cell_length_a 11.1873(7)
_cell_length_b 11.4055(7)
_cell_length_c 16.9232(8)
_cell_measurement_reflns_used 16205
_cell_measurement_temperature 173(2)
_cell_measurement_theta_max 27.485
_cell_measurement_theta_min 0.998
_cell_volume 1839.63(19)
_computing_cell_refinement 'Denzo (Nonius B.V., 1998)'
_computing_data_collection 'Collect (Nonius B.V., 1998)'
_computing_data_reduction 'Denzo (Nonius B.V., 1998)'
_computing_molecular_graphics 'PLATON 98 (Spek, 1998)'
_computing_publication_material 'SHELXL-97 (Sheldrick, 1997)'
_computing_structure_refinement 'SHELXL-97 (Sheldrick, 1997)'
_computing_structure_solution 'SHELXS-97 (Sheldrick, 1997)'
_diffrn_ambient_temperature 173(2)
_diffrn_measured_fraction_theta_full 0.997
_diffrn_measured_fraction_theta_max 0.997
_diffrn_measurement_device_type KappaCCD
_diffrn_measurement_method 'phi and omega scans'
_diffrn_radiation_monochromator graphite
_diffrn_radiation_source 'fine-focus sealed tube'
_diffrn_radiation_type MoK\a
_diffrn_radiation_wavelength 0.71073
_diffrn_reflns_av_R_equivalents 0.0836
_diffrn_reflns_av_sigmaI/netI 0.1199
_diffrn_reflns_limit_h_max 10
_diffrn_reflns_limit_h_min -14
_diffrn_reflns_limit_k_max 14
_diffrn_reflns_limit_k_min -14
_diffrn_reflns_limit_l_max 21
_diffrn_reflns_limit_l_min -21
_diffrn_reflns_number 19790
_diffrn_reflns_theta_full 27.43
_diffrn_reflns_theta_max 27.43
_diffrn_reflns_theta_min 1.23
_exptl_absorpt_coefficient_mu 0.153
_exptl_absorpt_correction_type none
_exptl_crystal_colour colorless
_exptl_crystal_density_diffrn 1.189
_exptl_crystal_density_method 'not measured'
_exptl_crystal_description block
_exptl_crystal_F_000 712
_exptl_crystal_size_max 0.22
_exptl_crystal_size_mid 0.20
_exptl_crystal_size_min 0.12
_refine_diff_density_max 0.377
_refine_diff_density_min -0.534
_refine_diff_density_rms 0.122
_refine_ls_extinction_method none
_refine_ls_goodness_of_fit_ref 1.052
_refine_ls_hydrogen_treatment constr
_refine_ls_matrix_type full
_refine_ls_number_parameters 417
_refine_ls_number_reflns 8370
_refine_ls_number_restraints 0
_refine_ls_restrained_S_all 1.052
_refine_ls_R_factor_all 0.1600
_refine_ls_R_factor_gt 0.0714
_refine_ls_shift/su_max 0.000
_refine_ls_shift/su_mean 0.000
_refine_ls_structure_factor_coef Fsqd
_refine_ls_weighting_details 'calc w=1/[\s^2^(Fo^2^)+(0.1076P)^2^+0.0000P] where P=(Fo^2^+2Fc^2^)/3'
_refine_ls_weighting_scheme calc
_refine_ls_wR_factor_gt 0.1652
_refine_ls_wR_factor_ref 0.2208
_reflns_number_gt 4333
_reflns_number_total 8370
_reflns_threshold_expression I>2sigma(I)
_cod_data_source_file C0DT01183E.TXT
_cod_data_source_block colo38
_cod_depositor_comments
;
The following automatic conversions were performed:
'_symmetry_cell_setting' value 'Triclinic' changed to 'triclinic'
according to '/home/saulius/struct/CIF-dictionaries/cif_core.dic'
dictionary named 'cif_core.dic' version 2.4.1 from 2010-06-29.

Automatic conversion script
Id: cif_fix_enum 1555 2011-01-17 13:19:09Z saulius 
;
_cod_original_cell_volume 1839.63(18)
_cod_database_code 7014806

loop_
_symmetry_equiv_pos_as_xyz
'x, y, z'
'-x, -y, -z'

loop_
_atom_site_label
_atom_site_type_symbol
_atom_site_fract_x
_atom_site_fract_y
_atom_site_fract_z
_atom_site_U_iso_or_equiv
_atom_site_adp_type
_atom_site_occupancy
_atom_site_symmetry_multiplicity
_atom_site_calc_flag
_atom_site_refinement_flags
_atom_site_disorder_assembly
_atom_site_disorder_group
C1 C 0.5325(3) 0.2621(3) 0.19165(18) 0.0353(8) Uani 1 1 d . . .
C2 C 0.6244(3) 0.2740(3) 0.13523(19) 0.0355(8) Uani 1 1 d . . .
C3 C 0.6516(4) 0.1852(4) 0.0795(2) 0.0519(10) Uani 1 1 d . . .
H3 H 0.6026 0.0889 0.0770 0.062 Uiso 1 1 calc R . .
C4 C 0.7485(4) 0.2383(4) 0.0297(3) 0.0666(12) Uani 1 1 d . . .
H4 H 0.7664 0.1796 -0.0097 0.080 Uiso 1 1 calc R . .
C5 C 0.8240(4) 0.3843(4) 0.0368(2) 0.0578(11) Uani 1 1 d . . .
H5 H 0.8920 0.4198 0.0013 0.069 Uiso 1 1 calc R . .
C6 C 0.8045(3) 0.4746(3) 0.0910(2) 0.0408(8) Uani 1 1 d . . .
C7 C 0.4229(4) 0.1332(3) 0.2129(2) 0.0480(9) Uani 1 1 d . . .
H7A H 0.3687 0.1559 0.2516 0.072 Uiso 1 1 calc R . .
H7B H 0.4658 0.0891 0.2371 0.072 Uiso 1 1 calc R . .
H7C H 0.3622 0.0703 0.1638 0.072 Uiso 1 1 calc R . .
C8 C 0.8036(3) 0.7298(3) 0.09065(18) 0.0375(8) Uani 1 1 d . . .
H8 H 0.7499 0.7239 0.1381 0.045 Uiso 1 1 calc R . .
C9 C 0.7045(4) 0.6470(3) 0.0132(2) 0.0520(10) Uani 1 1 d . . .
H9A H 0.7584 0.6416 -0.0320 0.062 Uiso 1 1 calc R . .
H9B H 0.6423 0.5521 0.0199 0.062 Uiso 1 1 calc R . .
C10 C 0.6185(4) 0.7079(4) -0.0085(2) 0.0600(11) Uani 1 1 d . . .
H10A H 0.5534 0.6994 0.0322 0.072 Uiso 1 1 calc R . .
H10B H 0.5637 0.6549 -0.0617 0.072 Uiso 1 1 calc R . .
C11 C 0.7061(4) 0.8584(3) -0.0123(2) 0.0479(9) Uani 1 1 d . . .
H11A H 0.7620 0.8663 -0.0582 0.057 Uiso 1 1 calc R . .
H11B H 0.6454 0.8961 -0.0216 0.057 Uiso 1 1 calc R . .
C12 C 0.8005(4) 0.9407(3) 0.0656(2) 0.0559(11) Uani 1 1 d . . .
H12A H 0.7446 0.9401 0.1107 0.067 Uiso 1 1 calc R . .
H12B H 0.8600 1.0373 0.0610 0.067 Uiso 1 1 calc R . .
C13 C 0.8896(4) 0.8808(4) 0.0836(2) 0.0583(11) Uani 1 1 d . . .
H13A H 0.9500 0.9360 0.1349 0.070 Uiso 1 1 calc R . .
H13B H 0.9494 0.8869 0.0399 0.070 Uiso 1 1 calc R . .
C14 C 0.9780(3) 0.7107(3) 0.2150(2) 0.0422(9) Uani 1 1 d . . .
H14 H 0.8949 0.6710 0.2446 0.051 Uiso 1 1 calc R . .
C15 C 1.0667(6) 0.6483(5) 0.2302(3) 0.0936(18) Uani 1 1 d . . .
H15A H 1.1406 0.6757 0.1942 0.112 Uiso 1 1 calc R . .
H15B H 1.0091 0.5468 0.2158 0.112 Uiso 1 1 calc R . .
C16 C 1.1323(6) 0.6917(4) 0.3174(3) 0.0915(18) Uani 1 1 d . . .
H16A H 1.0591 0.6532 0.3529 0.110 Uiso 1 1 calc R . .
H16B H 1.1940 0.6533 0.3219 0.110 Uiso 1 1 calc R . .
C17 C 1.2137(4) 0.8455(4) 0.3454(2) 0.0539(10) Uani 1 1 d . . .
H17A H 1.2488 0.8698 0.4034 0.065 Uiso 1 1 calc R . .
H17B H 1.2938 0.8835 0.3143 0.065 Uiso 1 1 calc R . .
C18 C 1.1249(4) 0.9068(4) 0.3337(2) 0.0588(11) Uani 1 1 d . . .
H18A H 1.1817 1.0084 0.3491 0.071 Uiso 1 1 calc R . .
H18B H 1.0516 0.8772 0.3701 0.071 Uiso 1 1 calc R . .
C19 C 1.0585(4) 0.8647(4) 0.2465(2) 0.0593(11) Uani 1 1 d . . .
H19A H 0.9959 0.9023 0.2432 0.071 Uiso 1 1 calc R . .
H19B H 1.1316 0.9060 0.2113 0.071 Uiso 1 1 calc R . .
C20 C 0.5176(4) -0.2354(3) 0.2335(2) 0.0471(9) Uani 1 1 d . . .
C21 C 0.6151(3) -0.2013(3) 0.2971(2) 0.0415(8) Uani 1 1 d . . .
C22 C 0.6613(4) -0.2707(4) 0.3385(2) 0.0498(10) Uani 1 1 d . . .
H22 H 0.6215 -0.3678 0.3233 0.060 Uiso 1 1 calc R . .
C23 C 0.7632(4) -0.1966(4) 0.4001(2) 0.0522(10) Uani 1 1 d . . .
H23 H 0.7974 -0.2415 0.4276 0.063 Uiso 1 1 calc R . .
C24 C 0.8197(4) -0.0526(4) 0.4243(2) 0.0451(9) Uani 1 1 d . . .
H24 H 0.8886 -0.0041 0.4695 0.054 Uiso 1 1 calc R . .
C25 C 0.7799(3) 0.0204(3) 0.38573(19) 0.0381(8) Uani 1 1 d . . .
C26 C 0.4180(4) -0.3744(4) 0.1832(2) 0.0614(11) Uani 1 1 d . . .
H26A H 0.3447 -0.4252 0.2152 0.092 Uiso 1 1 calc R . .
H26B H 0.4665 -0.4251 0.1663 0.092 Uiso 1 1 calc R . .
H26C H 0.3776 -0.3638 0.1353 0.092 Uiso 1 1 calc R . .
C27 C 0.7250(3) 0.2497(3) 0.40928(19) 0.0370(8) Uani 1 1 d . . .
H27 H 0.6939 0.2272 0.3501 0.044 Uiso 1 1 calc R . .
C28 C 0.6028(3) 0.1649(3) 0.4533(2) 0.0434(9) Uani 1 1 d . . .
H28A H 0.5619 0.0662 0.4274 0.052 Uiso 1 1 calc R . .
H28B H 0.6368 0.1774 0.5102 0.052 Uiso 1 1 calc R . .
C29 C 0.4914(4) 0.2049(4) 0.4524(2) 0.0493(9) Uani 1 1 d . . .
H29A H 0.4487 0.1811 0.3961 0.059 Uiso 1 1 calc R . .
H29B H 0.4187 0.1515 0.4848 0.059 Uiso 1 1 calc R . .
C30 C 0.5493(4) 0.3578(4) 0.4866(2) 0.0568(10) Uani 1 1 d . . .
H30A H 0.4758 0.3813 0.4813 0.068 Uiso 1 1 calc R . .
H30B H 0.5821 0.3800 0.5448 0.068 Uiso 1 1 calc R . .
C31 C 0.6677(4) 0.4419(4) 0.4416(2) 0.0539(10) Uani 1 1 d . . .
H31A H 0.7072 0.5408 0.4664 0.065 Uiso 1 1 calc R . .
H31B H 0.6323 0.4266 0.3847 0.065 Uiso 1 1 calc R . .
C32 C 0.7814(4) 0.4041(3) 0.4435(2) 0.0459(9) Uani 1 1 d . . .
H32A H 0.8236 0.4286 0.5000 0.055 Uiso 1 1 calc R . .
H32B H 0.8541 0.4581 0.4113 0.055 Uiso 1 1 calc R . .
C33 C 0.9860(3) 0.2775(3) 0.35008(19) 0.0395(8) Uani 1 1 d . . .
H33 H 1.0233 0.3792 0.3631 0.047 Uiso 1 1 calc R . .
C34 C 1.1082(4) 0.2563(4) 0.3662(2) 0.0543(10) Uani 1 1 d . . .
H34A H 1.1453 0.2949 0.4240 0.065 Uiso 1 1 calc R . .
H34B H 1.0754 0.1564 0.3553 0.065 Uiso 1 1 calc R . .
C35 C 1.2233(4) 0.3239(4) 0.3145(2) 0.0578(10) Uani 1 1 d . . .
H35A H 1.2629 0.4249 0.3290 0.069 Uiso 1 1 calc R . .
H35B H 1.2975 0.3034 0.3254 0.069 Uiso 1 1 calc R . .
C36 C 1.1694(4) 0.2718(4) 0.2253(2) 0.0511(10) Uani 1 1 d . . .
H36A H 1.1377 0.1722 0.2095 0.061 Uiso 1 1 calc R . .
H36B H 1.2445 0.3203 0.1928 0.061 Uiso 1 1 calc R . .
C37 C 1.0508(4) 0.2959(4) 0.2081(2) 0.0530(10) Uani 1 1 d . . .
H37A H 1.0145 0.2581 0.1501 0.064 Uiso 1 1 calc R . .
H37B H 1.0850 0.3962 0.2193 0.064 Uiso 1 1 calc R . .
C38 C 0.9342(3) 0.2283(4) 0.25961(19) 0.0465(9) Uani 1 1 d . . .
H38A H 0.8933 0.1271 0.2442 0.056 Uiso 1 1 calc R . .
H38B H 0.8612 0.2504 0.2487 0.056 Uiso 1 1 calc R . .
N1 N 0.5533(3) 0.3883(3) 0.22524(15) 0.0392(7) Uani 1 1 d . . .
N2 N 0.6560(3) 0.4832(3) 0.19351(15) 0.0361(6) Uani 1 1 d . . .
N3 N 0.7000(3) 0.4150(2) 0.13905(15) 0.0330(6) Uani 1 1 d . . .
N4 N 0.5244(3) -0.1185(3) 0.22048(17) 0.0489(8) Uani 1 1 d . . .
N5 N 0.6203(3) -0.0100(3) 0.27317(17) 0.0447(7) Uani 1 1 d . . .
N6 N 0.6763(3) -0.0591(2) 0.32034(16) 0.0368(7) Uani 1 1 d . . .
P1 P 0.92062(9) 0.66163(9) 0.10451(5) 0.0399(3) Uani 1 1 d . . .
P2 P 0.86205(9) 0.20712(9) 0.42435(5) 0.0389(3) Uani 1 1 d . . .

loop_
_atom_site_aniso_label
_atom_site_aniso_U_11
_atom_site_aniso_U_22
_atom_site_aniso_U_33
_atom_site_aniso_U_23
_atom_site_aniso_U_13
_atom_site_aniso_U_12
C1 0.0360(19) 0.0323(18) 0.0372(18) 0.0059(14) -0.0013(14) 0.0174(15)
C2 0.0351(18) 0.0242(16) 0.0432(18) 0.0034(14) -0.0008(15) 0.0132(14)
C3 0.046(2) 0.0279(18) 0.076(3) 0.0015(18) 0.0106(19) 0.0168(17)
C4 0.064(3) 0.037(2) 0.086(3) -0.009(2) 0.025(2) 0.023(2)
C5 0.046(2) 0.038(2) 0.074(3) -0.0019(19) 0.0233(19) 0.0131(18)
C6 0.0362(19) 0.0321(18) 0.047(2) 0.0016(15) 0.0098(15) 0.0140(15)
C7 0.047(2) 0.040(2) 0.056(2) 0.0232(17) 0.0070(17) 0.0174(17)
C8 0.0386(19) 0.0320(17) 0.0347(17) 0.0070(14) 0.0044(14) 0.0122(15)
C9 0.054(2) 0.0261(18) 0.054(2) 0.0019(16) -0.0141(18) 0.0060(17)
C10 0.056(2) 0.041(2) 0.067(3) 0.0104(19) -0.0176(19) 0.0125(19)
C11 0.058(2) 0.0352(19) 0.044(2) 0.0062(16) -0.0051(17) 0.0199(18)
C12 0.072(3) 0.0323(19) 0.052(2) -0.0015(17) -0.0142(19) 0.0216(19)
C13 0.060(3) 0.034(2) 0.067(3) -0.0007(18) -0.017(2) 0.0180(19)
C14 0.0358(19) 0.0270(17) 0.054(2) 0.0064(15) -0.0005(15) 0.0091(15)
C15 0.138(5) 0.062(3) 0.092(3) -0.015(3) -0.041(3) 0.070(3)
C16 0.134(4) 0.054(3) 0.090(3) 0.004(2) -0.042(3) 0.054(3)
C17 0.049(2) 0.056(2) 0.054(2) 0.0099(19) -0.0079(17) 0.0256(19)
C18 0.064(3) 0.041(2) 0.066(3) -0.0056(18) -0.019(2) 0.029(2)
C19 0.068(3) 0.036(2) 0.064(2) 0.0001(18) -0.023(2) 0.0219(19)
C20 0.041(2) 0.0295(18) 0.061(2) -0.0011(16) 0.0150(18) 0.0135(16)
C21 0.043(2) 0.0243(17) 0.055(2) 0.0050(15) 0.0179(17) 0.0162(15)
C22 0.066(3) 0.0311(19) 0.062(2) 0.0186(18) 0.032(2) 0.0275(19)
C23 0.071(3) 0.046(2) 0.060(2) 0.0240(19) 0.022(2) 0.040(2)
C24 0.051(2) 0.045(2) 0.049(2) 0.0141(17) 0.0106(16) 0.0295(18)
C25 0.041(2) 0.0328(18) 0.0453(19) 0.0105(15) 0.0081(15) 0.0216(16)
C26 0.055(2) 0.032(2) 0.074(3) -0.0057(18) 0.007(2) 0.0102(18)
C27 0.047(2) 0.0247(16) 0.0387(18) 0.0039(14) 0.0013(15) 0.0184(15)
C28 0.048(2) 0.0328(18) 0.050(2) 0.0095(16) 0.0084(16) 0.0205(16)
C29 0.051(2) 0.045(2) 0.057(2) 0.0066(18) 0.0080(17) 0.0297(18)
C30 0.066(3) 0.049(2) 0.065(2) 0.0045(19) 0.010(2) 0.039(2)
C31 0.074(3) 0.0328(19) 0.060(2) 0.0043(17) -0.001(2) 0.0331(19)
C32 0.056(2) 0.0267(17) 0.048(2) 0.0038(15) 0.0042(17) 0.0173(17)
C33 0.043(2) 0.0273(17) 0.0452(19) 0.0029(14) 0.0026(15) 0.0166(15)
C34 0.046(2) 0.064(3) 0.054(2) 0.0100(19) -0.0004(17) 0.029(2)
C35 0.041(2) 0.059(3) 0.067(3) 0.006(2) 0.0051(18) 0.023(2)
C36 0.050(2) 0.034(2) 0.060(2) 0.0041(17) 0.0138(18) 0.0157(17)
C37 0.059(2) 0.040(2) 0.048(2) 0.0107(17) 0.0069(18) 0.0145(18)
C38 0.042(2) 0.045(2) 0.048(2) 0.0103(17) 0.0014(16) 0.0187(17)
N1 0.0394(16) 0.0344(15) 0.0422(15) 0.0080(13) 0.0068(12) 0.0173(13)
N2 0.0377(16) 0.0320(15) 0.0372(15) 0.0018(12) 0.0071(12) 0.0181(13)
N3 0.0328(15) 0.0256(13) 0.0379(14) 0.0015(11) 0.0018(11) 0.0142(12)
N4 0.0418(18) 0.0345(16) 0.0601(19) -0.0060(14) -0.0038(14) 0.0167(14)
N5 0.0438(17) 0.0320(15) 0.0536(17) -0.0002(13) -0.0036(14) 0.0188(14)
N6 0.0386(16) 0.0244(14) 0.0482(16) 0.0073(12) 0.0059(13) 0.0167(12)
P1 0.0356(5) 0.0286(5) 0.0453(5) 0.0020(4) 0.0070(4) 0.0102(4)
P2 0.0421(5) 0.0303(5) 0.0424(5) 0.0038(4) 0.0014(4) 0.0180(4)

loop_
_atom_type_symbol
_atom_type_description
_atom_type_scat_dispersion_real
_atom_type_scat_dispersion_imag
_atom_type_scat_source
C C 0.0033 0.0016 'International Tables Vol C Tables 4.2.6.8 and 6.1.1.4'
H H 0.0000 0.0000 'International Tables Vol C Tables 4.2.6.8 and 6.1.1.4'
N N 0.0061 0.0033 'International Tables Vol C Tables 4.2.6.8 and 6.1.1.4'
P P 0.1023 0.0942 'International Tables Vol C Tables 4.2.6.8 and 6.1.1.4'

loop_
_geom_angle_atom_site_label_1
_geom_angle_atom_site_label_2
_geom_angle_atom_site_label_3
_geom_angle
_geom_angle_site_symmetry_1
_geom_angle_site_symmetry_3
_geom_angle_publ_flag
N1 C1 C2 109.1(3) . . ?
N1 C1 C7 123.2(3) . . ?
C2 C1 C7 127.7(3) . . ?
C1 C2 N3 103.6(3) . . ?
C1 C2 C3 137.1(3) . . ?
N3 C2 C3 119.3(3) . . ?
C4 C3 C2 119.0(3) . . ?
C4 C3 H3 120.5 . . ?
C2 C3 H3 120.5 . . ?
C3 C4 C5 119.2(4) . . ?
C3 C4 H4 120.4 . . ?
C5 C4 H4 120.4 . . ?
C6 C5 C4 124.1(3) . . ?
C6 C5 H5 118.0 . . ?
C4 C5 H5 118.0 . . ?
C5 C6 N3 114.8(3) . . ?
C5 C6 P1 121.0(3) . . ?
N3 C6 P1 123.9(2) . . ?
C1 C7 H7A 109.5 . . ?
C1 C7 H7B 109.5 . . ?
H7A C7 H7B 109.5 . . ?
C1 C7 H7C 109.5 . . ?
H7A C7 H7C 109.5 . . ?
H7B C7 H7C 109.5 . . ?
C9 C8 C13 108.7(3) . . ?
C9 C8 P1 110.1(2) . . ?
C13 C8 P1 109.2(2) . . ?
C9 C8 H8 109.6 . . ?
C13 C8 H8 109.6 . . ?
P1 C8 H8 109.6 . . ?
C10 C9 C8 113.3(3) . . ?
C10 C9 H9A 108.9 . . ?
C8 C9 H9A 108.9 . . ?
C10 C9 H9B 108.9 . . ?
C8 C9 H9B 108.9 . . ?
H9A C9 H9B 107.7 . . ?
C9 C10 C11 112.4(3) . . ?
C9 C10 H10A 109.1 . . ?
C11 C10 H10A 109.1 . . ?
C9 C10 H10B 109.1 . . ?
C11 C10 H10B 109.1 . . ?
H10A C10 H10B 107.9 . . ?
C12 C11 C10 110.6(3) . . ?
C12 C11 H11A 109.5 . . ?
C10 C11 H11A 109.5 . . ?
C12 C11 H11B 109.5 . . ?
C10 C11 H11B 109.5 . . ?
H11A C11 H11B 108.1 . . ?
C11 C12 C13 110.7(3) . . ?
C11 C12 H12A 109.5 . . ?
C13 C12 H12A 109.5 . . ?
C11 C12 H12B 109.5 . . ?
C13 C12 H12B 109.5 . . ?
H12A C12 H12B 108.1 . . ?
C12 C13 C8 112.3(3) . . ?
C12 C13 H13A 109.1 . . ?
C8 C13 H13A 109.1 . . ?
C12 C13 H13B 109.1 . . ?
C8 C13 H13B 109.1 . . ?
H13A C13 H13B 107.9 . . ?
C19 C14 C15 109.8(3) . . ?
C19 C14 P1 112.7(2) . . ?
C15 C14 P1 108.0(3) . . ?
C19 C14 H14 108.8 . . ?
C15 C14 H14 108.8 . . ?
P1 C14 H14 108.8 . . ?
C14 C15 C16 113.6(4) . . ?
C14 C15 H15A 108.8 . . ?
C16 C15 H15A 108.8 . . ?
C14 C15 H15B 108.8 . . ?
C16 C15 H15B 108.8 . . ?
H15A C15 H15B 107.7 . . ?
C17 C16 C15 111.9(3) . . ?
C17 C16 H16A 109.2 . . ?
C15 C16 H16A 109.2 . . ?
C17 C16 H16B 109.2 . . ?
C15 C16 H16B 109.2 . . ?
H16A C16 H16B 107.9 . . ?
C18 C17 C16 110.2(3) . . ?
C18 C17 H17A 109.6 . . ?
C16 C17 H17A 109.6 . . ?
C18 C17 H17B 109.6 . . ?
C16 C17 H17B 109.6 . . ?
H17A C17 H17B 108.1 . . ?
C17 C18 C19 112.4(3) . . ?
C17 C18 H18A 109.1 . . ?
C19 C18 H18A 109.1 . . ?
C17 C18 H18B 109.1 . . ?
C19 C18 H18B 109.1 . . ?
H18A C18 H18B 107.8 . . ?
C14 C19 C18 113.3(3) . . ?
C14 C19 H19A 108.9 . . ?
C18 C19 H19A 108.9 . . ?
C14 C19 H19B 108.9 . . ?
C18 C19 H19B 108.9 . . ?
H19A C19 H19B 107.7 . . ?
N4 C20 C21 108.9(3) . . ?
N4 C20 C26 122.3(3) . . ?
C21 C20 C26 128.9(3) . . ?
C20 C21 N6 103.5(3) . . ?
C20 C21 C22 137.2(3) . . ?
N6 C21 C22 119.3(3) . . ?
C23 C22 C21 118.6(3) . . ?
C23 C22 H22 120.7 . . ?
C21 C22 H22 120.7 . . ?
C22 C23 C24 120.6(3) . . ?
C22 C23 H23 119.7 . . ?
C24 C23 H23 119.7 . . ?
C25 C24 C23 123.2(3) . . ?
C25 C24 H24 118.4 . . ?
C23 C24 H24 118.4 . . ?
C24 C25 N6 114.8(3) . . ?
C24 C25 P2 118.3(3) . . ?
N6 C25 P2 126.9(2) . . ?
C20 C26 H26A 109.5 . . ?
C20 C26 H26B 109.5 . . ?
H26A C26 H26B 109.5 . . ?
C20 C26 H26C 109.5 . . ?
H26A C26 H26C 109.5 . . ?
H26B C26 H26C 109.5 . . ?
C28 C27 C32 109.7(3) . . ?
C28 C27 P2 109.2(2) . . ?
C32 C27 P2 109.5(2) . . ?
C28 C27 H27 109.5 . . ?
C32 C27 H27 109.5 . . ?
P2 C27 H27 109.5 . . ?
C29 C28 C27 112.9(3) . . ?
C29 C28 H28A 109.0 . . ?
C27 C28 H28A 109.0 . . ?
C29 C28 H28B 109.0 . . ?
C27 C28 H28B 109.0 . . ?
H28A C28 H28B 107.8 . . ?
C30 C29 C28 111.8(3) . . ?
C30 C29 H29A 109.3 . . ?
C28 C29 H29A 109.3 . . ?
C30 C29 H29B 109.3 . . ?
C28 C29 H29B 109.3 . . ?
H29A C29 H29B 107.9 . . ?
C31 C30 C29 110.3(3) . . ?
C31 C30 H30A 109.6 . . ?
C29 C30 H30A 109.6 . . ?
C31 C30 H30B 109.6 . . ?
C29 C30 H30B 109.6 . . ?
H30A C30 H30B 108.1 . . ?
C30 C31 C32 112.1(3) . . ?
C30 C31 H31A 109.2 . . ?
C32 C31 H31A 109.2 . . ?
C30 C31 H31B 109.2 . . ?
C32 C31 H31B 109.2 . . ?
H31A C31 H31B 107.9 . . ?
C31 C32 C27 111.7(3) . . ?
C31 C32 H32A 109.3 . . ?
C27 C32 H32A 109.3 . . ?
C31 C32 H32B 109.3 . . ?
C27 C32 H32B 109.3 . . ?
H32A C32 H32B 107.9 . . ?
C34 C33 C38 109.7(3) . . ?
C34 C33 P2 108.5(2) . . ?
C38 C33 P2 119.1(2) . . ?
C34 C33 H33 106.3 . . ?
C38 C33 H33 106.3 . . ?
P2 C33 H33 106.3 . . ?
C35 C34 C33 112.8(3) . . ?
C35 C34 H34A 109.0 . . ?
C33 C34 H34A 109.0 . . ?
C35 C34 H34B 109.0 . . ?
C33 C34 H34B 109.0 . . ?
H34A C34 H34B 107.8 . . ?
C36 C35 C34 110.8(3) . . ?
C36 C35 H35A 109.5 . . ?
C34 C35 H35A 109.5 . . ?
C36 C35 H35B 109.5 . . ?
C34 C35 H35B 109.5 . . ?
H35A C35 H35B 108.1 . . ?
C35 C36 C37 110.3(3) . . ?
C35 C36 H36A 109.6 . . ?
C37 C36 H36A 109.6 . . ?
C35 C36 H36B 109.6 . . ?
C37 C36 H36B 109.6 . . ?
H36A C36 H36B 108.1 . . ?
C36 C37 C38 111.8(3) . . ?
C36 C37 H37A 109.3 . . ?
C38 C37 H37A 109.3 . . ?
C36 C37 H37B 109.3 . . ?
C38 C37 H37B 109.3 . . ?
H37A C37 H37B 107.9 . . ?
C37 C38 C33 111.6(3) . . ?
C37 C38 H38A 109.3 . . ?
C33 C38 H38A 109.3 . . ?
C37 C38 H38B 109.3 . . ?
C33 C38 H38B 109.3 . . ?
H38A C38 H38B 108.0 . . ?
N2 N1 C1 109.9(3) . . ?
N1 N2 N3 106.6(2) . . ?
N2 N3 C6 125.6(3) . . ?
N2 N3 C2 110.9(2) . . ?
C6 N3 C2 123.5(3) . . ?
N5 N4 C20 110.3(3) . . ?
N4 N5 N6 106.3(3) . . ?
N5 N6 C21 111.1(3) . . ?
N5 N6 C25 125.6(3) . . ?
C21 N6 C25 123.3(3) . . ?
C6 P1 C8 104.22(15) . . ?
C6 P1 C14 100.94(14) . . ?
C8 P1 C14 106.00(16) . . ?
C25 P2 C27 105.17(14) . . ?
C25 P2 C33 102.82(15) . . ?
C27 P2 C33 107.04(14) . . ?

loop_
_geom_bond_atom_site_label_1
_geom_bond_atom_site_label_2
_geom_bond_distance
_geom_bond_site_symmetry_2
_geom_bond_publ_flag
C1 N1 1.348(4) . ?
C1 C2 1.384(4) . ?
C1 C7 1.495(4) . ?
C2 N3 1.392(4) . ?
C2 C3 1.401(5) . ?
C3 C4 1.347(5) . ?
C3 H3 0.9500 . ?
C4 C5 1.432(5) . ?
C4 H4 0.9500 . ?
C5 C6 1.351(5) . ?
C5 H5 0.9500 . ?
C6 N3 1.391(4) . ?
C6 P1 1.843(3) . ?
C7 H7A 0.9800 . ?
C7 H7B 0.9800 . ?
C7 H7C 0.9800 . ?
C8 C9 1.527(4) . ?
C8 C13 1.538(4) . ?
C8 P1 1.852(4) . ?
C8 H8 1.0000 . ?
C9 C10 1.512(5) . ?
C9 H9A 0.9900 . ?
C9 H9B 0.9900 . ?
C10 C11 1.520(4) . ?
C10 H10A 0.9900 . ?
C10 H10B 0.9900 . ?
C11 C12 1.511(5) . ?
C11 H11A 0.9900 . ?
C11 H11B 0.9900 . ?
C12 C13 1.514(5) . ?
C12 H12A 0.9900 . ?
C12 H12B 0.9900 . ?
C13 H13A 0.9900 . ?
C13 H13B 0.9900 . ?
C14 C19 1.510(4) . ?
C14 C15 1.520(6) . ?
C14 P1 1.861(3) . ?
C14 H14 1.0000 . ?
C15 C16 1.522(6) . ?
C15 H15A 0.9900 . ?
C15 H15B 0.9900 . ?
C16 C17 1.502(5) . ?
C16 H16A 0.9900 . ?
C16 H16B 0.9900 . ?
C17 C18 1.497(5) . ?
C17 H17A 0.9900 . ?
C17 H17B 0.9900 . ?
C18 C19 1.527(5) . ?
C18 H18A 0.9900 . ?
C18 H18B 0.9900 . ?
C19 H19A 0.9900 . ?
C19 H19B 0.9900 . ?
C20 N4 1.357(4) . ?
C20 C21 1.383(5) . ?
C20 C26 1.496(5) . ?
C21 N6 1.388(4) . ?
C21 C22 1.408(5) . ?
C22 C23 1.346(5) . ?
C22 H22 0.9500 . ?
C23 C24 1.414(5) . ?
C23 H23 0.9500 . ?
C24 C25 1.368(4) . ?
C24 H24 0.9500 . ?
C25 N6 1.404(4) . ?
C25 P2 1.837(3) . ?
C26 H26A 0.9800 . ?
C26 H26B 0.9800 . ?
C26 H26C 0.9800 . ?
C27 C28 1.534(4) . ?
C27 C32 1.539(4) . ?
C27 P2 1.849(3) . ?
C27 H27 1.0000 . ?
C28 C29 1.523(5) . ?
C28 H28A 0.9900 . ?
C28 H28B 0.9900 . ?
C29 C30 1.521(5) . ?
C29 H29A 0.9900 . ?
C29 H29B 0.9900 . ?
C30 C31 1.516(5) . ?
C30 H30A 0.9900 . ?
C30 H30B 0.9900 . ?
C31 C32 1.531(5) . ?
C31 H31A 0.9900 . ?
C31 H31B 0.9900 . ?
C32 H32A 0.9900 . ?
C32 H32B 0.9900 . ?
C33 C34 1.530(5) . ?
C33 C38 1.531(4) . ?
C33 P2 1.861(3) . ?
C33 H33 1.0000 . ?
C34 C35 1.523(5) . ?
C34 H34A 0.9900 . ?
C34 H34B 0.9900 . ?
C35 C36 1.516(5) . ?
C35 H35A 0.9900 . ?
C35 H35B 0.9900 . ?
C36 C37 1.517(5) . ?
C36 H36A 0.9900 . ?
C36 H36B 0.9900 . ?
C37 C38 1.530(5) . ?
C37 H37A 0.9900 . ?
C37 H37B 0.9900 . ?
C38 H38A 0.9900 . ?
C38 H38B 0.9900 . ?
N1 N2 1.338(3) . ?
N2 N3 1.347(4) . ?
N4 N5 1.325(4) . ?
N5 N6 1.357(4) . ?

loop_
_geom_torsion_atom_site_label_1
_geom_torsion_atom_site_label_2
_geom_torsion_atom_site_label_3
_geom_torsion_atom_site_label_4
_geom_torsion
_geom_torsion_site_symmetry_1
_geom_torsion_site_symmetry_2
_geom_torsion_site_symmetry_3
_geom_torsion_site_symmetry_4
_geom_torsion_publ_flag
N1 C1 C2 N3 0.5(3) . . . . ?
C7 C1 C2 N3 178.7(3) . . . . ?
N1 C1 C2 C3 -177.0(4) . . . . ?
C7 C1 C2 C3 1.2(6) . . . . ?
C1 C2 C3 C4 175.7(4) . . . . ?
N3 C2 C3 C4 -1.5(5) . . . . ?
C2 C3 C4 C5 2.1(6) . . . . ?
C3 C4 C5 C6 -0.2(7) . . . . ?
C4 C5 C6 N3 -2.1(6) . . . . ?
C4 C5 C6 P1 172.3(3) . . . . ?
C13 C8 C9 C10 -52.6(4) . . . . ?
P1 C8 C9 C10 -172.2(2) . . . . ?
C8 C9 C10 C11 53.3(4) . . . . ?
C9 C10 C11 C12 -54.0(5) . . . . ?
C10 C11 C12 C13 56.3(4) . . . . ?
C11 C12 C13 C8 -58.6(4) . . . . ?
C9 C8 C13 C12 55.4(4) . . . . ?
P1 C8 C13 C12 175.5(3) . . . . ?
C19 C14 C15 C16 51.3(5) . . . . ?
P1 C14 C15 C16 174.5(4) . . . . ?
C14 C15 C16 C17 -54.6(6) . . . . ?
C15 C16 C17 C18 55.0(6) . . . . ?
C16 C17 C18 C19 -55.1(5) . . . . ?
C15 C14 C19 C18 -50.9(5) . . . . ?
P1 C14 C19 C18 -171.2(3) . . . . ?
C17 C18 C19 C14 54.5(5) . . . . ?
N4 C20 C21 N6 0.8(4) . . . . ?
C26 C20 C21 N6 -179.8(3) . . . . ?
N4 C20 C21 C22 -178.7(4) . . . . ?
C26 C20 C21 C22 0.7(7) . . . . ?
C20 C21 C22 C23 -180.0(4) . . . . ?
N6 C21 C22 C23 0.6(5) . . . . ?
C21 C22 C23 C24 1.9(5) . . . . ?
C22 C23 C24 C25 -2.7(6) . . . . ?
C23 C24 C25 N6 0.9(5) . . . . ?
C23 C24 C25 P2 179.7(3) . . . . ?
C32 C27 C28 C29 53.4(4) . . . . ?
P2 C27 C28 C29 173.4(2) . . . . ?
C27 C28 C29 C30 -55.1(4) . . . . ?
C28 C29 C30 C31 55.0(4) . . . . ?
C29 C30 C31 C32 -56.0(4) . . . . ?
C30 C31 C32 C27 56.2(4) . . . . ?
C28 C27 C32 C31 -53.5(4) . . . . ?
P2 C27 C32 C31 -173.3(2) . . . . ?
C38 C33 C34 C35 54.5(4) . . . . ?
P2 C33 C34 C35 -173.9(3) . . . . ?
C33 C34 C35 C36 -56.5(4) . . . . ?
C34 C35 C36 C37 56.4(4) . . . . ?
C35 C36 C37 C38 -56.8(4) . . . . ?
C36 C37 C38 C33 56.0(4) . . . . ?
C34 C33 C38 C37 -53.6(4) . . . . ?
P2 C33 C38 C37 -179.3(3) . . . . ?
C2 C1 N1 N2 -0.4(3) . . . . ?
C7 C1 N1 N2 -178.7(3) . . . . ?
C1 N1 N2 N3 0.1(3) . . . . ?
N1 N2 N3 C6 178.8(3) . . . . ?
N1 N2 N3 C2 0.2(3) . . . . ?
C5 C6 N3 N2 -175.6(3) . . . . ?
P1 C6 N3 N2 10.1(4) . . . . ?
C5 C6 N3 C2 2.8(5) . . . . ?
P1 C6 N3 C2 -171.6(2) . . . . ?
C1 C2 N3 N2 -0.5(3) . . . . ?
C3 C2 N3 N2 177.6(3) . . . . ?
C1 C2 N3 C6 -179.1(3) . . . . ?
C3 C2 N3 C6 -1.0(5) . . . . ?
C21 C20 N4 N5 -0.8(4) . . . . ?
C26 C20 N4 N5 179.7(3) . . . . ?
C20 N4 N5 N6 0.4(4) . . . . ?
N4 N5 N6 C21 0.1(4) . . . . ?
N4 N5 N6 C25 -178.3(3) . . . . ?
C20 C21 N6 N5 -0.5(4) . . . . ?
C22 C21 N6 N5 179.1(3) . . . . ?
C20 C21 N6 C25 177.9(3) . . . . ?
C22 C21 N6 C25 -2.5(5) . . . . ?
C24 C25 N6 N5 179.9(3) . . . . ?
P2 C25 N6 N5 1.2(5) . . . . ?
C24 C25 N6 C21 1.7(4) . . . . ?
P2 C25 N6 C21 -177.0(2) . . . . ?
C5 C6 P1 C8 126.0(3) . . . . ?
N3 C6 P1 C8 -60.1(3) . . . . ?
C5 C6 P1 C14 -124.2(3) . . . . ?
N3 C6 P1 C14 49.7(3) . . . . ?
C9 C8 P1 C6 -49.5(2) . . . . ?
C13 C8 P1 C6 -168.8(2) . . . . ?
C9 C8 P1 C14 -155.5(2) . . . . ?
C13 C8 P1 C14 85.2(3) . . . . ?
C19 C14 P1 C6 -170.9(3) . . . . ?
C15 C14 P1 C6 67.7(3) . . . . ?
C19 C14 P1 C8 -62.5(3) . . . . ?
C15 C14 P1 C8 176.2(3) . . . . ?
C24 C25 P2 C27 -144.7(3) . . . . ?
N6 C25 P2 C27 34.0(3) . . . . ?
C24 C25 P2 C33 103.4(3) . . . . ?
N6 C25 P2 C33 -77.9(3) . . . . ?
C28 C27 P2 C25 57.3(2) . . . . ?
C32 C27 P2 C25 177.4(2) . . . . ?
C28 C27 P2 C33 166.1(2) . . . . ?
C32 C27 P2 C33 -73.7(2) . . . . ?
C34 C33 P2 C25 -74.8(2) . . . . ?
C38 C33 P2 C25 51.5(3) . . . . ?
C34 C33 P2 C27 174.7(2) . . . . ?
C38 C33 P2 C27 -59.1(3) . . . . ?
